data_4073354
loop_
_publ_author_name
'Guo, Ruiyun'
'Portscheller, Janelle L.'
'Day, Victor W.'
'Malinakova, Helena C.'

_publ_contact_author
; 
   Prof. Helena C. Malinakova 
   Department of Chemistry -- University of Kansas
   Malott Hall
   1251 Wescoe Hall Dr, Rm 2010 
   Lawrence, KS  66045-7582  USA 
;
_publ_section_title
;
 An Allylpalladium(IV) Intermediate in the Synthesis of Highly Substituted
 Benzoxepines and Benzopyrans via Reactions of Stable Pallada(II)cycles
 with Allyl Bromides
;
_journal_issue 15
_journal_name_full Organometallics
_journal_page_first 3874
_journal_paper_doi 10.1021/om7002865
_journal_volume 26
_journal_year 2007
_chemical_formula_sum 'C10 H14 Br2 O4 Pd2'
_chemical_formula_weight 570.83
_chemical_name_systematic
; 
 ? 
;
_space_group_IT_number 2
_symmetry_cell_setting triclinic
_symmetry_space_group_name_Hall '-P 1'
_symmetry_space_group_name_H-M 'P -1'
_atom_sites_solution_hydrogens geom
_atom_sites_solution_primary direct
_atom_sites_solution_secondary difmap
_audit_creation_method SHELXL-97
_cell_angle_alpha 85.413(2)
_cell_angle_beta 80.885(2)
_cell_angle_gamma 86.155(2)
_cell_formula_units_Z 1
_cell_length_a 5.0296(5)
_cell_length_b 5.9963(6)
_cell_length_c 12.2441(11)
_cell_measurement_reflns_used 2479
_cell_measurement_temperature 100(2)
_cell_measurement_theta_max 30.48
_cell_measurement_theta_min 3.38
_cell_volume 362.88(6)
_computing_cell_refinement 'Bruker SAINT'
_computing_data_collection 'Bruker SMART'
_computing_data_reduction 'Bruker SAINT'
_computing_molecular_graphics 'Bruker SHELXTL'
_computing_publication_material 'Bruker SHELXTL'
_computing_structure_refinement 'Bruker SHELXTL'
_computing_structure_solution 'Bruker SHELXTL'
_diffrn_ambient_temperature 100(2)
_diffrn_measured_fraction_theta_full 0.982
_diffrn_measured_fraction_theta_max 0.982
_diffrn_measurement_device_type 'Bruker SMART APEX CCD area detector'
_diffrn_measurement_method 'phi and omega scans'
_diffrn_radiation_monochromator graphite
_diffrn_radiation_source 'fine-focus sealed tube'
_diffrn_radiation_type MoK\a
_diffrn_radiation_wavelength 0.71073
_diffrn_reflns_av_R_equivalents 0.0529
_diffrn_reflns_av_sigmaI/netI 0.0532
_diffrn_reflns_limit_h_max 7
_diffrn_reflns_limit_h_min -7
_diffrn_reflns_limit_k_max 8
_diffrn_reflns_limit_k_min -8
_diffrn_reflns_limit_l_max 17
_diffrn_reflns_limit_l_min -17
_diffrn_reflns_number 4425
_diffrn_reflns_theta_full 30.50
_diffrn_reflns_theta_max 30.50
_diffrn_reflns_theta_min 3.38
_diffrn_standards_decay_% 0.00
_exptl_absorpt_coefficient_mu 7.984
_exptl_absorpt_correction_T_max 1.000
_exptl_absorpt_correction_T_min 0.580
_exptl_absorpt_correction_type empirical
_exptl_crystal_colour Gold
_exptl_crystal_density_diffrn 2.612
_exptl_crystal_density_meas 0
_exptl_crystal_density_method 'not measured'
_exptl_crystal_description 'Rectangular parallelepiped'
_exptl_crystal_F_000 268
_exptl_crystal_size_max 0.06
_exptl_crystal_size_mid 0.04
_exptl_crystal_size_min 0.02
_refine_diff_density_max 1.140
_refine_diff_density_min -1.764
_refine_diff_density_rms 0.188
_refine_ls_extinction_method none
_refine_ls_goodness_of_fit_ref 1.010
_refine_ls_hydrogen_treatment mixed
_refine_ls_matrix_type full
_refine_ls_number_parameters 110
_refine_ls_number_reflns 2174
_refine_ls_number_restraints 0
_refine_ls_restrained_S_all 1.010
_refine_ls_R_factor_all 0.0342
_refine_ls_R_factor_gt 0.0310
_refine_ls_shift/su_max 0.000
_refine_ls_shift/su_mean 0.000
_refine_ls_structure_factor_coef Fsqd
_refine_ls_weighting_details 'calc w=1/[\s^2^(Fo^2^)+(0.0389P)^2^+0.0000P] where P=(Fo^2^+2Fc^2^)/3'
_refine_ls_weighting_scheme calc
_refine_ls_wR_factor_gt 0.0767
_refine_ls_wR_factor_ref 0.0779
_reflns_number_gt 1948
_reflns_number_total 2174
_reflns_threshold_expression >2sigma(I)
_cod_data_source_file om7002865_si.cif
_cod_data_source_block k46b(9)
_cod_depositor_comments
;
The following automatic conversions were performed:

'_symmetry_cell_setting' value 'Triclinic' changed to 'triclinic'
according to /home/saulius/struct/CIF-dictionaries/cif_core.dic
dictionary named 'cif_core.dic' version 2.4.1 from 2010-06-29.

Automatic conversion script
Id: cif_fix_values 1715 2011-07-08 13:25:40Z adriana 
;
_cod_original_sg_symbol_H-M P-1
_cod_database_code 4073354

loop_
_symmetry_equiv_pos_as_xyz
'x, y, z'
'-x, -y, -z'

loop_
_atom_site_label
_atom_site_type_symbol
_atom_site_fract_x
_atom_site_fract_y
_atom_site_fract_z
_atom_site_U_iso_or_equiv
_atom_site_adp_type
_atom_site_occupancy
_atom_site_symmetry_multiplicity
_atom_site_calc_flag
Pd Pd 0.14796(5) 0.10607(4) 0.10575(2) 0.01415(9) Uani 1 1 d
Br Br 0.13349(8) 0.21855(6) -0.09471(3) 0.02079(10) Uani 1 1 d
O1 O -0.0159(6) -0.2392(4) 0.3729(2) 0.0233(5) Uani 1 1 d
O2 O -0.2056(6) 0.1088(5) 0.3923(3) 0.0317(7) Uani 1 1 d
C1 C 0.4156(8) 0.3448(7) 0.1431(3) 0.0211(7) Uani 1 1 d
H1A H 0.423(8) 0.472(6) 0.105(3) 0.003(8) Uiso 1 1 d
H1B H 0.586(9) 0.255(7) 0.138(3) 0.017(10) Uiso 1 1 d
C2 C 0.2315(8) 0.2840(6) 0.2373(3) 0.0213(7) Uani 1 1 d
H2 H 0.103(10) 0.376(8) 0.260(4) 0.034(13) Uiso 1 1 d
C3 C 0.2128(8) 0.0564(6) 0.2723(3) 0.0202(7) Uani 1 1 d
H3 H 0.375(12) -0.057(9) 0.267(4) 0.046(15) Uiso 1 1 d
C4 C -0.0240(8) -0.0177(6) 0.3529(3) 0.0206(7) Uani 1 1 d
C5 C -0.2538(9) -0.3232(7) 0.4430(4) 0.0248(8) Uani 1 1 d
H5A H -0.222(10) -0.485(8) 0.450(4) 0.027(12) Uiso 1 1 d
H5B H -0.263(10) -0.279(8) 0.507(4) 0.031(13) Uiso 1 1 d
H5C H -0.395(10) -0.295(8) 0.404(4) 0.025(12) Uiso 1 1 d

loop_
_atom_site_aniso_label
_atom_site_aniso_U_11
_atom_site_aniso_U_22
_atom_site_aniso_U_33
_atom_site_aniso_U_23
_atom_site_aniso_U_13
_atom_site_aniso_U_12
Pd 0.01551(14) 0.01350(14) 0.01352(14) -0.00016(9) -0.00239(9) -0.00208(9)
Br 0.0276(2) 0.01882(19) 0.01690(18) 0.00165(13) -0.00467(14) -0.00854(14)
O1 0.0291(14) 0.0198(13) 0.0195(13) 0.0016(10) -0.0006(11) -0.0009(10)
O2 0.0368(17) 0.0228(14) 0.0320(16) -0.0034(12) 0.0051(13) -0.0001(12)
C1 0.0223(18) 0.0206(18) 0.0213(18) -0.0010(14) -0.0038(14) -0.0074(14)
C2 0.0232(18) 0.0226(18) 0.0197(17) -0.0034(14) -0.0061(14) -0.0046(14)
C3 0.0230(18) 0.0226(18) 0.0159(16) -0.0014(13) -0.0049(13) -0.0035(14)
C4 0.0269(19) 0.0223(18) 0.0136(16) -0.0004(13) -0.0054(14) -0.0045(14)
C5 0.032(2) 0.0196(18) 0.0208(19) 0.0024(15) 0.0023(16) -0.0062(15)

loop_
_atom_type_symbol
_atom_type_description
_atom_type_scat_dispersion_real
_atom_type_scat_dispersion_imag
_atom_type_scat_source
C C 0.0033 0.0016 'International Tables Vol C Tables 4.2.6.8 and 6.1.1.4'
H H 0.0000 0.0000 'International Tables Vol C Tables 4.2.6.8 and 6.1.1.4'
O O 0.0106 0.0060 'International Tables Vol C Tables 4.2.6.8 and 6.1.1.4'
Br Br -0.2901 2.4595 'International Tables Vol C Tables 4.2.6.8 and 6.1.1.4'
Pd Pd -0.9988 1.0072 'International Tables Vol C Tables 4.2.6.8 and 6.1.1.4'

loop_
_geom_angle_atom_site_label_1
_geom_angle_atom_site_label_2
_geom_angle_atom_site_label_3
_geom_angle
_geom_angle_site_symmetry_3
C3 Pd C2 38.79(14) .
C3 Pd C1 68.95(15) .
C2 Pd C1 38.32(14) .
C3 Pd Br 169.47(10) .
C2 Pd Br 132.24(11) .
C1 Pd Br 100.55(11) .
C3 Pd Br 100.35(10) 2
C2 Pd Br 134.03(11) 2
C1 Pd Br 168.44(11) 2
Br Pd Br 90.052(14) 2
Pd Br Pd 89.948(14) 2
C4 O1 C5 114.2(3) .
C2 C1 Pd 69.3(2) .
C2 C1 H1A 128(3) .
Pd C1 H1A 118(2) .
C2 C1 H1B 113(2) .
Pd C1 H1B 101(2) .
H1A C1 H1B 115(3) .
C1 C2 C3 118.9(4) .
C1 C2 Pd 72.4(2) .
C3 C2 Pd 70.6(2) .
C1 C2 H2 119(3) .
C3 C2 H2 119(4) .
Pd C2 H2 112(3) .
C2 C3 C4 119.7(3) .
C2 C3 Pd 70.6(2) .
C4 C3 Pd 115.2(2) .
C2 C3 H3 123(3) .
C4 C3 H3 114(3) .
Pd C3 H3 102(3) .
O2 C4 O1 124.4(4) .
O2 C4 C3 123.8(3) .
O1 C4 C3 111.8(3) .
O1 C5 H5A 105(3) .
O1 C5 H5B 109(4) .
H5A C5 H5B 107(4) .
O1 C5 H5C 107(3) .
H5A C5 H5C 106(4) .
H5B C5 H5C 121(5) .

loop_
_geom_bond_atom_site_label_1
_geom_bond_atom_site_label_2
_geom_bond_distance
_geom_bond_site_symmetry_2
Pd C3 2.111(4) .
Pd C2 2.111(4) .
Pd C1 2.151(4) .
Pd Br 2.5040(5) .
Pd Br 2.5066(5) 2
Br Pd 2.5066(5) 2
O1 C4 1.331(4) .
O1 C5 1.452(5) .
O2 C4 1.212(5) .
C1 C2 1.400(5) .
C1 H1A 0.86(4) .
C1 H1B 0.98(4) .
C2 C3 1.402(5) .
C2 H2 0.85(5) .
C3 C4 1.489(5) .
C3 H3 1.02(6) .
C5 H5A 0.97(5) .
C5 H5B 0.84(5) .
C5 H5C 0.92(5) .

loop_
_geom_torsion_atom_site_label_1
_geom_torsion_atom_site_label_2
_geom_torsion_atom_site_label_3
_geom_torsion_atom_site_label_4
_geom_torsion
_geom_torsion_site_symmetry_1
_geom_torsion_site_symmetry_4
C3 Pd Br Pd 171.1(6) . 2
C2 Pd Br Pd -159.99(15) . 2
C1 Pd Br Pd 175.36(11) . 2
Br Pd Br Pd 0.0 2 2
C3 Pd C1 C2 -30.7(2) . .
Br Pd C1 C2 150.1(2) . .
Br Pd C1 C2 -53.7(6) 2 .
Pd C1 C2 C3 55.0(3) . .
C3 Pd C2 C1 130.5(3) . .
Br Pd C2 C1 -41.4(3) . .
Br Pd C2 C1 167.03(18) 2 .
C1 Pd C2 C3 -130.5(3) . .
Br Pd C2 C3 -171.89(17) . .
Br Pd C2 C3 36.5(3) 2 .
C1 C2 C3 C4 -164.5(3) . .
Pd C2 C3 C4 -108.6(3) . .
C1 C2 C3 Pd -55.9(3) . .
C1 Pd C3 C2 30.3(2) . .
Br Pd C3 C2 34.9(7) . .
Br Pd C3 C2 -154.2(2) 2 .
C2 Pd C3 C4 114.5(4) . .
C1 Pd C3 C4 144.9(3) . .
Br Pd C3 C4 149.4(4) . .
Br Pd C3 C4 -39.7(3) 2 .
C5 O1 C4 O2 3.1(5) . .
C5 O1 C4 C3 -174.7(3) . .
C2 C3 C4 O2 -0.9(6) . .
Pd C3 C4 O2 -82.0(4) . .
C2 C3 C4 O1 177.0(3) . .
Pd C3 C4 O1 95.8(3) . .
